data_7105593
loop_
_publ_author_name
'Wu, Jin-Ji'
'Cao, Man-Li'
'Ye, Bao-Hui'

_publ_section_title
;
 Spontaneous chiral resolution of mer-[Co(II)(N,N,O-L3)2] enantiomers
 mediated by pi-pi interactions.
;
_journal_issue 21
_journal_name_full 'Chemical communications (Cambridge, England)'
_journal_page_first 3687
_journal_page_last 3689
_journal_paper_doi 10.1039/c002167a
_journal_volume 46
_journal_year 2010
_chemical_formula_sum 'C39 H25 Co N6.5 O3'
_chemical_formula_weight 691.59
_chemical_name_systematic
;
?
;
_space_group_IT_number 61
_symmetry_cell_setting orthorhombic
_symmetry_space_group_name_Hall '-P 2ac 2ab'
_symmetry_space_group_name_H-M 'P b c a'
_atom_sites_solution_hydrogens geom
_atom_sites_solution_primary direct
_atom_sites_solution_secondary difmap
_audit_creation_method SHELXL-97
_cell_angle_alpha 90.00
_cell_angle_beta 90.00
_cell_angle_gamma 90.00
_cell_formula_units_Z 8
_cell_length_a 21.4667(15)
_cell_length_b 12.2495(9)
_cell_length_c 24.7299(18)
_cell_measurement_reflns_used 6386
_cell_measurement_temperature 123(2)
_cell_measurement_theta_max 26.00
_cell_measurement_theta_min 1.65
_cell_volume 6502.9(8)
_computing_cell_refinement 'Bruker SMART'
_computing_data_collection 'Bruker SMART'
_computing_data_reduction 'Bruker SAINT'
_computing_molecular_graphics 'Bruker SHELXTL'
_computing_publication_material 'Bruker SHELXTL'
_computing_structure_refinement 'SHELXL-97 (Sheldrick, 1997)'
_computing_structure_solution 'SHELXS-97 (Sheldrick, 1990)'
_diffrn_ambient_temperature 123(2)
_diffrn_measured_fraction_theta_full 1.000
_diffrn_measured_fraction_theta_max 1.000
_diffrn_measurement_device_type 'CCD area detector'
_diffrn_measurement_method 'phi and omega scans'
_diffrn_radiation_monochromator graphite
_diffrn_radiation_source 'fine-focus sealed tube'
_diffrn_radiation_type MoK\a
_diffrn_radiation_wavelength 0.71073
_diffrn_reflns_av_R_equivalents 0.0317
_diffrn_reflns_av_sigmaI/netI 0.0250
_diffrn_reflns_limit_h_max 26
_diffrn_reflns_limit_h_min -26
_diffrn_reflns_limit_k_max 11
_diffrn_reflns_limit_k_min -15
_diffrn_reflns_limit_l_max 30
_diffrn_reflns_limit_l_min -30
_diffrn_reflns_number 33227
_diffrn_reflns_theta_full 26.00
_diffrn_reflns_theta_max 26.00
_diffrn_reflns_theta_min 1.65
_diffrn_standards_decay_% 0
_exptl_absorpt_coefficient_mu 0.578
_exptl_absorpt_correction_T_max 0.8931
_exptl_absorpt_correction_T_min 0.8017
_exptl_absorpt_correction_type multi-scan
_exptl_absorpt_process_details SADABS
_exptl_crystal_colour red
_exptl_crystal_density_diffrn 1.413
_exptl_crystal_density_method 'not measured'
_exptl_crystal_description 'plate shape'
_exptl_crystal_F_000 2844
_exptl_crystal_size_max 0.40
_exptl_crystal_size_mid 0.30
_exptl_crystal_size_min 0.20
_refine_diff_density_max 0.823
_refine_diff_density_min -0.486
_refine_diff_density_rms 0.083
_refine_ls_extinction_method none
_refine_ls_goodness_of_fit_ref 1.126
_refine_ls_hydrogen_treatment constr
_refine_ls_matrix_type full
_refine_ls_number_parameters 441
_refine_ls_number_reflns 6386
_refine_ls_number_restraints 5
_refine_ls_restrained_S_all 1.128
_refine_ls_R_factor_all 0.0750
_refine_ls_R_factor_gt 0.0531
_refine_ls_shift/su_max 0.001
_refine_ls_shift/su_mean 0.000
_refine_ls_structure_factor_coef Fsqd
_refine_ls_weighting_details 'calc w=1/[\s^2^(Fo^2^)+(0.0760P)^2^+8.6465P] where P=(Fo^2^+2Fc^2^)/3'
_refine_ls_weighting_scheme calc
_refine_ls_wR_factor_gt 0.1405
_refine_ls_wR_factor_ref 0.1624
_reflns_number_gt 4870
_reflns_number_total 6386
_reflns_threshold_expression >2sigma(I)
_cod_data_source_file c002167a.txt
_cod_data_source_block complex_1
_cod_depositor_comments
;
The following automatic conversions were performed:
'_symmetry_cell_setting' value 'Orthorhombic' changed to 'orthorhombic'
according to '/home/saulius/struct/CIF-dictionaries/cif_core.dic'
dictionary named 'cif_core.dic' version 2.4.1 from
2010-06-29.

'_refine_ls_hydrogen_treatment' value 'CONSTR' changed to
'constr' according to '/home/saulius/struct/CIF-dictionaries/cif_core.dic'
dictionary named 'cif_core.dic' version 2.4.1 from 2010-06-29.

Automatic conversion script
Id: cif_fix_enum 1527 2010-12-29 10:47:43Z saulius 
;
_cod_original_sg_symbol_H-M Pbca
_cod_database_code 7105593

loop_
_symmetry_equiv_pos_as_xyz
'x, y, z'
'-x+1/2, -y, z+1/2'
'-x, y+1/2, -z+1/2'
'x+1/2, -y+1/2, -z'
'-x, -y, -z'
'x-1/2, y, -z-1/2'
'x, -y-1/2, z-1/2'
'-x-1/2, y-1/2, z'

loop_
_atom_site_label
_atom_site_type_symbol
_atom_site_fract_x
_atom_site_fract_y
_atom_site_fract_z
_atom_site_U_iso_or_equiv
_atom_site_adp_type
_atom_site_occupancy
_atom_site_symmetry_multiplicity
_atom_site_calc_flag
_atom_site_refinement_flags
_atom_site_disorder_assembly
_atom_site_disorder_group
Co1 Co 0.127988(19) 0.01221(3) 0.396076(17) 0.02931(15) Uani 1 1 d . . .
O1 O 0.13844(10) 0.16220(18) 0.43409(9) 0.0348(5) Uani 1 1 d . . .
N5 N 0.03415(12) 0.0325(2) 0.38169(10) 0.0305(6) Uani 1 1 d . . .
N3 N 0.31631(13) 0.0199(2) 0.43535(11) 0.0316(6) Uani 1 1 d . . .
N2 N 0.21743(13) -0.0146(2) 0.42024(11) 0.0320(6) Uani 1 1 d . . .
O2 O 0.13329(10) 0.0684(2) 0.31643(9) 0.0372(5) Uani 1 1 d . . .
N6 N -0.05858(12) 0.0684(2) 0.34860(10) 0.0297(6) Uani 1 1 d . . .
N1 N 0.15350(13) -0.1481(2) 0.35980(10) 0.0320(6) Uani 1 1 d . . .
C26 C -0.12793(15) -0.0452(3) 0.40201(13) 0.0336(7) Uani 1 1 d . . .
H26A H -0.1348 -0.0960 0.4304 0.040 Uiso 1 1 calc R . .
C7 C 0.31430(16) -0.0696(3) 0.39968(13) 0.0330(7) Uani 1 1 d . . .
C19 C 0.10961(16) -0.1440(3) 0.49738(12) 0.0316(7) Uani 1 1 d . . .
H19A H 0.1536 -0.1386 0.5007 0.038 Uiso 1 1 calc R . .
C10 C 0.42591(17) 0.0263(3) 0.43016(15) 0.0432(9) Uani 1 1 d . . .
H10A H 0.4644 0.0581 0.4405 0.052 Uiso 1 1 calc R . .
C23 C 0.01832(15) -0.0957(2) 0.45343(12) 0.0289(6) Uani 1 1 d . . .
C25 C -0.06681(15) -0.0095(2) 0.39011(12) 0.0296(7) Uani 1 1 d . . .
N4 N 0.08118(12) -0.0882(2) 0.45771(10) 0.0297(6) Uani 1 1 d . . .
C13 C 0.23564(15) 0.1375(3) 0.48278(13) 0.0328(7) Uani 1 1 d . . .
C9 C 0.42584(17) -0.0638(3) 0.39431(15) 0.0429(8) Uani 1 1 d . . .
H9A H 0.4642 -0.0914 0.3808 0.051 Uiso 1 1 calc R . .
C6 C 0.25125(15) -0.0904(3) 0.39168(12) 0.0318(7) Uani 1 1 d . . .
C24 C -0.00739(15) -0.0292(2) 0.40979(12) 0.0291(7) Uani 1 1 d . . .
C30 C 0.00445(15) 0.0924(3) 0.34531(12) 0.0301(7) Uani 1 1 d . . .
C5 C 0.21508(15) -0.1732(3) 0.36332(12) 0.0317(7) Uani 1 1 d . . .
C21 C 0.01347(16) -0.2161(3) 0.52941(13) 0.0362(7) Uani 1 1 d . . .
H21A H -0.0097 -0.2592 0.5542 0.043 Uiso 1 1 calc R . .
C8 C 0.37115(16) -0.1112(3) 0.37906(15) 0.0382(8) Uani 1 1 d . . .
H8A H 0.3711 -0.1714 0.3549 0.046 Uiso 1 1 calc R . .
C22 C -0.01652(16) -0.1597(3) 0.48872(13) 0.0345(7) Uani 1 1 d . . .
H22A H -0.0605 -0.1645 0.4848 0.041 Uiso 1 1 calc R . .
C2 C 0.13509(17) -0.3223(3) 0.31936(13) 0.0391(8) Uani 1 1 d . . .
H2A H 0.1062 -0.3736 0.3051 0.047 Uiso 1 1 calc R . .
C31 C 0.03562(16) 0.1675(3) 0.30840(13) 0.0346(7) Uani 1 1 d . . .
C11 C 0.37244(15) 0.0676(3) 0.44984(14) 0.0376(8) Uani 1 1 d . . .
H11A H 0.3732 0.1289 0.4734 0.045 Uiso 1 1 calc R . .
C35 C 0.12716(17) 0.2187(3) 0.25679(15) 0.0464(9) Uani 1 1 d . . .
H35A H 0.1686 0.2049 0.2451 0.056 Uiso 1 1 calc R . .
C18 C 0.17771(15) 0.1918(3) 0.47131(13) 0.0328(7) Uani 1 1 d . . .
C36 C 0.09970(16) 0.1477(3) 0.29530(13) 0.0373(8) Uani 1 1 d . . .
C3 C 0.19773(18) -0.3462(3) 0.32168(13) 0.0408(8) Uani 1 1 d . . .
H3A H 0.2129 -0.4135 0.3078 0.049 Uiso 1 1 calc R . .
C12 C 0.25592(15) 0.0497(3) 0.44731(12) 0.0315(7) Uani 1 1 d . . .
C20 C 0.07751(16) -0.2092(3) 0.53379(13) 0.0354(7) Uani 1 1 d . . .
H20A H 0.0991 -0.2484 0.5612 0.042 Uiso 1 1 calc R . .
C1 C 0.11537(17) -0.2223(3) 0.33812(13) 0.0369(8) Uani 1 1 d . . .
H1A H 0.0723 -0.2052 0.3355 0.044 Uiso 1 1 calc R . .
C29 C -0.10883(16) 0.1035(3) 0.31780(13) 0.0367(8) Uani 1 1 d . . .
H29A H -0.1025 0.1526 0.2886 0.044 Uiso 1 1 calc R . .
C17 C 0.16350(16) 0.2829(3) 0.50472(14) 0.0374(8) Uani 1 1 d . . .
H17A H 0.1275 0.3250 0.4968 0.045 Uiso 1 1 calc R . .
C28 C -0.16660(16) 0.0677(3) 0.32941(14) 0.0390(8) Uani 1 1 d . . .
H28A H -0.2009 0.0923 0.3084 0.047 Uiso 1 1 calc R . .
C15 C 0.25269(17) 0.2527(3) 0.56184(14) 0.0417(8) Uani 1 1 d . . .
H15A H 0.2763 0.2705 0.5931 0.050 Uiso 1 1 calc R . .
C16 C 0.20013(18) 0.3126(3) 0.54829(14) 0.0434(9) Uani 1 1 d . . .
H16A H 0.1892 0.3748 0.5692 0.052 Uiso 1 1 calc R . .
C14 C 0.27003(16) 0.1666(3) 0.52897(13) 0.0371(8) Uani 1 1 d . . .
H14A H 0.3063 0.1259 0.5379 0.044 Uiso 1 1 calc R . .
C4 C 0.23853(17) -0.2715(3) 0.34444(13) 0.0368(8) Uani 1 1 d . . .
H4A H 0.2817 -0.2874 0.3471 0.044 Uiso 1 1 calc R . .
C34 C 0.0956(2) 0.3070(3) 0.23576(16) 0.0552(11) Uani 1 1 d . . .
H34A H 0.1158 0.3529 0.2102 0.066 Uiso 1 1 calc R . .
C27 C -0.17682(16) -0.0067(3) 0.37291(14) 0.0383(8) Uani 1 1 d . . .
H27A H -0.2180 -0.0294 0.3815 0.046 Uiso 1 1 calc R . .
C32 C 0.00541(17) 0.2605(3) 0.28727(14) 0.0405(8) Uani 1 1 d . . .
H32A H -0.0362 0.2757 0.2980 0.049 Uiso 1 1 calc R . .
C33 C 0.03480(19) 0.3299(3) 0.25141(16) 0.0501(10) Uani 1 1 d . . .
H33A H 0.0138 0.3923 0.2377 0.060 Uiso 1 1 calc R . .
O1W O 0.21650(19) -0.0172(3) 0.24731(18) 0.0999(13) Uani 1 1 d D . .
H1WA H 0.1907 0.0045 0.2711 0.150 Uiso 1 1 d R A .
C4W C 0.1481(5) -0.0724(9) 0.1749(4) 0.113(3) Uiso 0.75 1 d PD A 1
C3W C 0.1968(4) -0.1136(6) 0.2151(3) 0.096(2) Uiso 0.75 1 d PD A 1
C6W C 0.1113(7) -0.079(2) 0.2257(11) 0.113(3) Uiso 0.25 1 d PD A 2
C5W C 0.1767(8) -0.068(2) 0.2069(8) 0.096(2) Uiso 0.25 1 d PD A 2
C1W C 0.0730(5) 0.0432(10) 0.1103(4) 0.076(3) Uiso 0.50 1 d P . .
N7 N 0.0873(5) -0.0306(9) 0.0884(4) 0.094(3) Uiso 0.50 1 d P . .
C2W C 0.0558(6) 0.1388(11) 0.1374(5) 0.095(4) Uiso 0.50 1 d P . .

loop_
_atom_site_aniso_label
_atom_site_aniso_U_11
_atom_site_aniso_U_22
_atom_site_aniso_U_33
_atom_site_aniso_U_23
_atom_site_aniso_U_13
_atom_site_aniso_U_12
Co1 0.0296(3) 0.0285(2) 0.0298(2) 0.00294(17) -0.00170(17) -0.00160(17)
O1 0.0360(12) 0.0283(11) 0.0402(12) 0.0000(10) -0.0029(10) -0.0002(10)
N5 0.0319(14) 0.0291(14) 0.0304(13) 0.0031(11) -0.0017(11) 0.0004(11)
N3 0.0323(14) 0.0289(14) 0.0335(14) 0.0000(11) -0.0059(11) -0.0001(11)
N2 0.0339(15) 0.0276(14) 0.0343(14) -0.0005(11) -0.0032(12) -0.0004(11)
O2 0.0371(13) 0.0406(13) 0.0338(12) 0.0086(10) 0.0017(10) 0.0008(10)
N6 0.0316(14) 0.0301(14) 0.0274(12) 0.0002(11) -0.0031(11) 0.0016(11)
N1 0.0359(15) 0.0331(14) 0.0269(13) 0.0021(11) -0.0026(11) -0.0032(12)
C26 0.0342(18) 0.0327(17) 0.0338(17) 0.0007(13) 0.0012(13) 0.0001(14)
C7 0.0371(17) 0.0271(16) 0.0346(16) 0.0014(13) -0.0047(14) 0.0020(14)
C19 0.0345(17) 0.0296(16) 0.0308(16) 0.0005(13) -0.0023(13) 0.0030(13)
C10 0.0341(19) 0.044(2) 0.051(2) -0.0012(17) -0.0105(16) -0.0006(16)
C23 0.0332(16) 0.0267(15) 0.0268(14) -0.0020(12) -0.0002(12) 0.0007(13)
C25 0.0348(17) 0.0253(16) 0.0286(15) -0.0031(12) 0.0008(13) 0.0005(13)
N4 0.0330(14) 0.0273(13) 0.0289(13) -0.0007(10) -0.0013(11) 0.0014(11)
C13 0.0345(17) 0.0292(16) 0.0348(16) -0.0001(13) 0.0016(13) -0.0053(14)
C9 0.0372(19) 0.038(2) 0.053(2) 0.0000(16) -0.0054(16) 0.0063(16)
C6 0.0336(16) 0.0295(16) 0.0323(15) 0.0018(13) -0.0028(13) 0.0022(13)
C24 0.0305(16) 0.0272(16) 0.0295(15) -0.0013(12) -0.0015(13) -0.0016(13)
C30 0.0329(17) 0.0292(16) 0.0282(15) 0.0001(12) -0.0021(12) -0.0005(13)
C5 0.0377(17) 0.0304(16) 0.0269(15) 0.0028(12) -0.0021(13) -0.0010(14)
C21 0.0443(19) 0.0302(17) 0.0340(17) 0.0022(13) 0.0050(15) 0.0006(15)
C8 0.0405(19) 0.0298(17) 0.0442(18) 0.0009(14) -0.0046(15) 0.0043(14)
C22 0.0335(17) 0.0318(17) 0.0381(17) 0.0025(14) -0.0007(14) 0.0001(14)
C2 0.050(2) 0.0389(19) 0.0280(16) -0.0005(14) -0.0024(14) -0.0116(16)
C31 0.0387(18) 0.0336(17) 0.0313(16) 0.0046(13) -0.0044(14) -0.0036(14)
C11 0.0340(18) 0.0364(18) 0.0423(19) -0.0012(15) -0.0088(14) -0.0033(15)
C35 0.046(2) 0.050(2) 0.043(2) 0.0135(17) 0.0043(16) -0.0073(17)
C18 0.0348(17) 0.0292(16) 0.0344(16) 0.0021(13) 0.0027(14) -0.0048(14)
C36 0.0407(19) 0.0366(18) 0.0345(17) 0.0067(14) -0.0024(14) -0.0025(15)
C3 0.060(2) 0.0302(17) 0.0326(17) -0.0014(14) 0.0019(16) -0.0036(16)
C12 0.0325(17) 0.0293(16) 0.0328(15) 0.0029(13) -0.0039(13) -0.0001(13)
C20 0.0445(19) 0.0320(17) 0.0296(16) 0.0014(13) -0.0006(14) 0.0066(15)
C1 0.0408(18) 0.0409(19) 0.0290(16) 0.0008(14) -0.0030(14) -0.0076(15)
C29 0.0407(19) 0.0395(19) 0.0298(16) 0.0000(14) -0.0057(14) 0.0042(15)
C17 0.0396(19) 0.0293(17) 0.0433(18) -0.0007(14) 0.0063(15) -0.0036(14)
C28 0.0367(18) 0.042(2) 0.0382(18) -0.0010(15) -0.0059(15) 0.0063(15)
C15 0.049(2) 0.043(2) 0.0334(16) -0.0061(15) 0.0006(15) -0.0131(17)
C16 0.050(2) 0.0381(19) 0.0417(19) -0.0080(15) 0.0090(16) -0.0073(17)
C14 0.0389(18) 0.0373(18) 0.0351(17) 0.0008(14) -0.0003(14) -0.0089(15)
C4 0.044(2) 0.0306(17) 0.0357(17) 0.0007(13) -0.0027(15) 0.0000(15)
C34 0.063(3) 0.054(2) 0.048(2) 0.0275(19) -0.0014(19) -0.009(2)
C27 0.0299(17) 0.044(2) 0.0409(18) -0.0026(15) -0.0006(14) -0.0004(15)
C32 0.0431(19) 0.0379(19) 0.0406(18) 0.0062(15) -0.0059(15) -0.0007(16)
C33 0.060(2) 0.039(2) 0.051(2) 0.0163(17) -0.0087(19) -0.0025(18)
O1W 0.095(3) 0.112(3) 0.093(3) 0.010(2) 0.043(2) 0.004(2)

loop_
_atom_type_symbol
_atom_type_description
_atom_type_scat_dispersion_real
_atom_type_scat_dispersion_imag
_atom_type_scat_source
C C 0.0033 0.0016 'International Tables Vol C Tables 4.2.6.8 and 6.1.1.4'
H H 0.0000 0.0000 'International Tables Vol C Tables 4.2.6.8 and 6.1.1.4'
N N 0.0061 0.0033 'International Tables Vol C Tables 4.2.6.8 and 6.1.1.4'
O O 0.0106 0.0060 'International Tables Vol C Tables 4.2.6.8 and 6.1.1.4'
Co Co 0.3494 0.9721 'International Tables Vol C Tables 4.2.6.8 and 6.1.1.4'

loop_
_geom_angle_atom_site_label_1
_geom_angle_atom_site_label_2
_geom_angle_atom_site_label_3
_geom_angle
_geom_angle_site_symmetry_1
_geom_angle_site_symmetry_3
_geom_angle_publ_flag
N2 Co1 N5 172.42(10) . . ?
N2 Co1 O1 84.73(10) . . ?
N5 Co1 O1 94.42(10) . . ?
N2 Co1 O2 106.15(10) . . ?
N5 Co1 O2 81.43(10) . . ?
O1 Co1 O2 97.45(9) . . ?
N2 Co1 N4 97.87(10) . . ?
N5 Co1 N4 74.97(10) . . ?
O1 Co1 N4 103.32(9) . . ?
O2 Co1 N4 149.50(9) . . ?
N2 Co1 N1 75.18(10) . . ?
N5 Co1 N1 106.09(10) . . ?
O1 Co1 N1 159.41(10) . . ?
O2 Co1 N1 84.10(9) . . ?
N4 Co1 N1 84.18(9) . . ?
C18 O1 Co1 129.6(2) . . ?
C30 N5 C24 109.8(3) . . ?
C30 N5 Co1 130.9(2) . . ?
C24 N5 Co1 119.1(2) . . ?
C12 N3 C11 130.5(3) . . ?
C12 N3 C7 108.2(3) . . ?
C11 N3 C7 121.1(3) . . ?
C12 N2 C6 109.4(3) . . ?
C12 N2 Co1 129.8(2) . . ?
C6 N2 Co1 117.1(2) . . ?
C36 O2 Co1 125.9(2) . . ?
C30 N6 C29 131.3(3) . . ?
C30 N6 C25 107.9(2) . . ?
C29 N6 C25 120.7(3) . . ?
C1 N1 C5 117.9(3) . . ?
C1 N1 Co1 127.7(2) . . ?
C5 N1 Co1 114.3(2) . . ?
C27 C26 C25 120.0(3) . . ?
C6 C7 N3 105.2(3) . . ?
C6 C7 C8 136.1(3) . . ?
N3 C7 C8 118.6(3) . . ?
N4 C19 C20 122.8(3) . . ?
C11 C10 C9 121.3(3) . . ?
N4 C23 C22 121.6(3) . . ?
N4 C23 C24 113.3(3) . . ?
C22 C23 C24 125.1(3) . . ?
C24 C25 N6 104.9(3) . . ?
C24 C25 C26 136.6(3) . . ?
N6 C25 C26 118.4(3) . . ?
C19 N4 C23 118.3(3) . . ?
C19 N4 Co1 125.7(2) . . ?
C23 N4 Co1 116.0(2) . . ?
C14 C13 C18 119.8(3) . . ?
C14 C13 C12 121.4(3) . . ?
C18 C13 C12 118.8(3) . . ?
C8 C9 C10 120.4(3) . . ?
N2 C6 C7 108.5(3) . . ?
N2 C6 C5 115.8(3) . . ?
C7 C6 C5 135.6(3) . . ?
N5 C24 C25 109.1(3) . . ?
N5 C24 C23 116.1(3) . . ?
C25 C24 C23 134.7(3) . . ?
N5 C30 N6 108.2(3) . . ?
N5 C30 C31 123.6(3) . . ?
N6 C30 C31 128.2(3) . . ?
N1 C5 C4 121.8(3) . . ?
N1 C5 C6 113.1(3) . . ?
C4 C5 C6 125.0(3) . . ?
C22 C21 C20 119.4(3) . . ?
C9 C8 C7 119.3(3) . . ?
C21 C22 C23 119.2(3) . . ?
C1 C2 C3 118.4(3) . . ?
C32 C31 C36 119.6(3) . . ?
C32 C31 C30 122.0(3) . . ?
C36 C31 C30 118.4(3) . . ?
C10 C11 N3 119.3(3) . . ?
C34 C35 C36 122.0(4) . . ?
O1 C18 C17 119.4(3) . . ?
O1 C18 C13 124.9(3) . . ?
C17 C18 C13 115.7(3) . . ?
O2 C36 C35 119.4(3) . . ?
O2 C36 C31 124.0(3) . . ?
C35 C36 C31 116.6(3) . . ?
C2 C3 C4 119.6(3) . . ?
N2 C12 N3 108.7(3) . . ?
N2 C12 C13 123.9(3) . . ?
N3 C12 C13 127.3(3) . . ?
C21 C20 C19 118.6(3) . . ?
N1 C1 C2 123.5(3) . . ?
C28 C29 N6 119.9(3) . . ?
C16 C17 C18 122.5(3) . . ?
C29 C28 C27 120.7(3) . . ?
C14 C15 C16 118.7(3) . . ?
C17 C16 C15 120.8(3) . . ?
C15 C14 C13 122.0(3) . . ?
C3 C4 C5 118.7(3) . . ?
C35 C34 C33 121.0(3) . . ?
C26 C27 C28 120.2(3) . . ?
C33 C32 C31 121.7(3) . . ?
C32 C33 C34 118.9(3) . . ?
C5W O1W C3W 28.9(12) . . ?
O1W C3W C4W 106.3(7) . . ?
O1W C5W C6W 112.2(10) . . ?
N7 C1W C2W 178.6(15) . . ?

loop_
_geom_bond_atom_site_label_1
_geom_bond_atom_site_label_2
_geom_bond_distance
_geom_bond_site_symmetry_2
_geom_bond_publ_flag
Co1 N2 2.037(3) . ?
Co1 N5 2.061(3) . ?
Co1 O1 2.076(2) . ?
Co1 O2 2.089(2) . ?
Co1 N4 2.201(3) . ?
Co1 N1 2.227(3) . ?
O1 C18 1.300(4) . ?
N5 C30 1.325(4) . ?
N5 C24 1.360(4) . ?
N3 C12 1.379(4) . ?
N3 C11 1.386(4) . ?
N3 C7 1.408(4) . ?
N2 C12 1.324(4) . ?
N2 C6 1.374(4) . ?
O2 C36 1.318(4) . ?
N6 C30 1.387(4) . ?
N6 C29 1.389(4) . ?
N6 C25 1.413(4) . ?
N1 C1 1.336(4) . ?
N1 C5 1.360(4) . ?
C26 C27 1.357(5) . ?
C26 C25 1.414(5) . ?
C7 C6 1.391(5) . ?
C7 C8 1.417(5) . ?
C19 N4 1.342(4) . ?
C19 C20 1.387(5) . ?
C10 C11 1.346(5) . ?
C10 C9 1.415(5) . ?
C23 N4 1.357(4) . ?
C23 C22 1.391(4) . ?
C23 C24 1.461(4) . ?
C25 C24 1.386(5) . ?
C13 C14 1.406(4) . ?
C13 C18 1.438(5) . ?
C13 C12 1.455(4) . ?
C9 C8 1.363(5) . ?
C6 C5 1.457(4) . ?
C30 C31 1.458(4) . ?
C5 C4 1.387(4) . ?
C21 C22 1.380(5) . ?
C21 C20 1.381(5) . ?
C2 C1 1.376(5) . ?
C2 C3 1.378(5) . ?
C31 C32 1.411(5) . ?
C31 C36 1.434(5) . ?
C35 C34 1.378(5) . ?
C35 C36 1.418(5) . ?
C18 C17 1.422(5) . ?
C3 C4 1.386(5) . ?
C29 C28 1.346(5) . ?
C17 C16 1.383(5) . ?
C28 C27 1.427(5) . ?
C15 C14 1.383(5) . ?
C15 C16 1.387(5) . ?
C34 C33 1.391(6) . ?
C32 C33 1.381(5) . ?
O1W C5W 1.455(10) . ?
O1W C3W 1.486(7) . ?
C4W C3W 1.529(8) . ?
C6W C5W 1.485(10) . ?
C1W N7 1.098(14) . ?
C1W C2W 1.399(17) . ?
